data_4037893
loop_
_publ_author_name
'Yang, Xiang'
'Yang, Qi-Liang'
'Wang, Xiang-Yang'
'Xu, Haohan'
'Mei, Tian-Sheng'
'Huang, Yan'
'Fang, Ping'

_publ_section_title
;
 Copper-Catalyzed Electrochemical Selective Bromination Of
 8-Aminoquinoline Amide Using NH4Br as the Brominating Reagent.
;
_journal_name_full 'The Journal of organic chemistry'
_journal_paper_doi 10.1021/acs.joc.9b03223
_journal_year 2019
_chemical_absolute_configuration rmad
_chemical_formula_moiety 'C14 H9 Br N2 O S'
_chemical_formula_sum 'C14 H9 Br N2 O S'
_chemical_formula_weight 333.20
_space_group_crystal_system orthorhombic
_space_group_IT_number 19
_space_group_name_Hall 'P 2ac 2ab'
_space_group_name_H-M_alt 'P 21 21 21'
_atom_sites_solution_hydrogens geom
_atom_sites_solution_primary dual
_audit_creation_date 2019-06-03
_audit_creation_method
;
Olex2 1.2
(compiled 2018.05.29 svn.r3508 for OlexSys, GUI svn.r5506)
;
_cell_angle_alpha 90
_cell_angle_beta 90
_cell_angle_gamma 90
_cell_formula_units_Z 4
_cell_length_a 4.9080(2)
_cell_length_b 14.0311(5)
_cell_length_c 18.5729(6)
_cell_measurement_reflns_used 9307
_cell_measurement_temperature 170(2)
_cell_measurement_theta_max 54.99
_cell_measurement_theta_min 3.44
_cell_volume 1279.02(8)
_computing_cell_refinement 'SAINT v8.37A (Bruker, 2015)'
_computing_data_reduction 'SAINT v8.37A (Bruker, 2015)'
_computing_molecular_graphics 'Olex2 (Dolomanov et al., 2009)'
_computing_publication_material 'Olex2 (Dolomanov et al., 2009)'
_computing_structure_refinement 'ShelXL (Sheldrick, 2015)'
_computing_structure_solution 'ShelXT (Sheldrick, 2015)'
_diffrn_ambient_temperature 169.96
_diffrn_measured_fraction_theta_full 0.996
_diffrn_measured_fraction_theta_max 0.996
_diffrn_measurement_device_type 'Bruker D8 Venture'
_diffrn_measurement_method '\f and \w scans'
_diffrn_radiation_type GaK\a
_diffrn_radiation_wavelength 1.34139
_diffrn_reflns_av_R_equivalents 0.0496
_diffrn_reflns_av_unetI/netI 0.0381
_diffrn_reflns_Laue_measured_fraction_full 0.996
_diffrn_reflns_Laue_measured_fraction_max 0.996
_diffrn_reflns_limit_h_max 5
_diffrn_reflns_limit_h_min -4
_diffrn_reflns_limit_k_max 17
_diffrn_reflns_limit_k_min -17
_diffrn_reflns_limit_l_max 22
_diffrn_reflns_limit_l_min -22
_diffrn_reflns_number 11457
_diffrn_reflns_point_group_measured_fraction_full 0.993
_diffrn_reflns_point_group_measured_fraction_max 0.992
_diffrn_reflns_theta_full 53.594
_diffrn_reflns_theta_max 54.962
_diffrn_reflns_theta_min 3.435
_diffrn_standards_number 0
_exptl_absorpt_coefficient_mu 3.960
_exptl_absorpt_correction_T_max 0.7508
_exptl_absorpt_correction_T_min 0.6070
_exptl_absorpt_correction_type multi-scan
_exptl_absorpt_process_details
'SADABS-2016/2 (Bruker,2016/2) was used for absorption correction. wR2(int) was 0.1335 before and 0.0794 after correction. The Ratio of minimum to maximum transmission is 0.8085. The \l/2 correction factor is Not present.'
_exptl_crystal_colour colourless
_exptl_crystal_density_diffrn 1.730
_exptl_crystal_description needle
_exptl_crystal_F_000 664
_exptl_crystal_size_max 0.08
_exptl_crystal_size_mid 0.01
_exptl_crystal_size_min 0.005
_refine_diff_density_max 0.280
_refine_diff_density_min -0.397
_refine_diff_density_rms 0.070
_refine_ls_abs_structure_details
;
 Flack x determined using 882 quotients [(I+)-(I-)]/[(I+)+(I-)]
 (Parsons, Flack and Wagner, Acta Cryst. B69 (2013) 249-259).
;
_refine_ls_abs_structure_Flack 0.071(16)
_refine_ls_extinction_method none
_refine_ls_goodness_of_fit_ref 1.063
_refine_ls_hydrogen_treatment constr
_refine_ls_matrix_type full
_refine_ls_number_parameters 190
_refine_ls_number_reflns 2397
_refine_ls_number_restraints 44
_refine_ls_restrained_S_all 1.062
_refine_ls_R_factor_all 0.0325
_refine_ls_R_factor_gt 0.0303
_refine_ls_shift/su_max 0.006
_refine_ls_shift/su_mean 0.000
_refine_ls_structure_factor_coef Fsqd
_refine_ls_weighting_details 'w=1/[\s^2^(Fo^2^)+(0.0273P)^2^+1.0939P] where P=(Fo^2^+2Fc^2^)/3'
_refine_ls_weighting_scheme calc
_refine_ls_wR_factor_gt 0.0730
_refine_ls_wR_factor_ref 0.0748
_reflns_Friedel_coverage 0.670
_reflns_Friedel_fraction_full 0.987
_reflns_Friedel_fraction_max 0.986
_reflns_number_gt 2283
_reflns_number_total 2397
_reflns_threshold_expression 'I > 2\s(I)'
_cod_data_source_file jo9b03223_si_003.cif
_cod_data_source_block mj19369_0m
_cod_database_code 4037893
_shelx_shelxl_version_number 2016/6
_shelx_space_group_comment
;
The symmetry employed for this shelxl refinement is uniquely defined
by the following loop, which should always be used as a source of
symmetry information in preference to the above space-group names.
They are only intended as comments.
;
_shelx_estimated_absorpt_t_max 0.980
_shelx_estimated_absorpt_t_min 0.742
_olex2_refinement_description
;
1. Fixed Uiso
 At 1.2 times of:
  All C(H) groups, All C(H,H) groups, All N(H) groups
2. Restrained distances
 C15-C14 = C15-C11
 1.39 with sigma of 0.02
3. Uiso/Uaniso restraints and constraints
C11 \\sim S1A \\sim C13: within 2A with sigma of 0.005 and sigma for terminal
atoms of 0.01
C14 \\sim C15 \\sim C11: within 2A with sigma of 0.01 and sigma for terminal
atoms of 0.02
C12 \\sim C13 \\sim C11: within 2A with sigma of 0.01 and sigma for terminal
atoms of 0.02
Uanis(S1A) \\sim Ueq: with sigma of 0.001 and sigma for terminal atoms of 0.002
4. Others
 Fixed Sof: S1(0.75) S1A(0.25) H14(0.75) H14A(0.25) H13A(0.25) H13(0.75)
 C12(0.75) H12(0.75) C15(0.25) H15(0.25)
5.a Aromatic/amide H refined with riding coordinates:
 N2(H2), C7(H7), C6(H6), C3(H3), C1(H1), C14(H14), C14(H14A), C2(H2A),
 C13(H13A), C13(H13), C12(H12), C15(H15)
;
_olex2_submission_special_instructions 'No special instructions were received'

loop_
_space_group_symop_operation_xyz
'x, y, z'
'-x+1/2, -y, z+1/2'
'-x, y+1/2, -z+1/2'
'x+1/2, -y+1/2, -z'

loop_
_atom_site_label
_atom_site_type_symbol
_atom_site_fract_x
_atom_site_fract_y
_atom_site_fract_z
_atom_site_U_iso_or_equiv
_atom_site_adp_type
_atom_site_occupancy
_atom_site_site_symmetry_order
_atom_site_calc_flag
_atom_site_refinement_flags_posn
_atom_site_refinement_flags_adp
_atom_site_refinement_flags_occupancy
_atom_site_disorder_assembly
_atom_site_disorder_group
Br1 Br -0.48461(10) 0.21157(3) 0.92331(2) 0.03714(17) Uani 1 1 d . . . . .
S1 S 0.9052(6) 0.30404(16) 0.55500(13) 0.0396(5) Uani 0.75 1 d . . P A 1
O1 O 0.4846(7) 0.21396(18) 0.64075(15) 0.0341(7) Uani 1 1 d . . . . .
S1A S 0.772(3) 0.4752(8) 0.6337(8) 0.0293(18) Uani 0.25 1 d . U P A 2
N2 N 0.3891(8) 0.3420(2) 0.71217(18) 0.0272(8) Uani 1 1 d . . . . .
H2 H 0.437655 0.401440 0.720076 0.033 Uiso 1 1 calc R . . . .
N1 N 0.2006(8) 0.4620(3) 0.80827(19) 0.0288(9) Uani 1 1 d . . . . .
C10 C 0.5218(9) 0.2976(3) 0.6580(2) 0.0273(8) Uani 1 1 d . . . . .
C4 C -0.1183(9) 0.3473(3) 0.8588(2) 0.0259(9) Uani 1 1 d . . . . .
C5 C -0.2180(9) 0.2517(3) 0.8557(2) 0.0292(10) Uani 1 1 d . . . . .
C9 C 0.0852(9) 0.3732(3) 0.8095(2) 0.0232(9) Uani 1 1 d . . . . .
C8 C 0.1843(9) 0.3063(3) 0.7577(2) 0.0256(9) Uani 1 1 d . . . . .
C7 C 0.0800(9) 0.2158(3) 0.7563(2) 0.0275(9) Uani 1 1 d . . . . .
H7 H 0.145924 0.171038 0.722134 0.033 Uiso 1 1 calc R . . . .
C11 C 0.7234(9) 0.3572(3) 0.6196(2) 0.0277(9) Uani 1 1 d D U . . .
C6 C -0.1241(10) 0.1888(3) 0.8053(2) 0.0299(10) Uani 1 1 d . . . . .
H6 H -0.197510 0.126241 0.803366 0.036 Uiso 1 1 calc R . . . .
C3 C -0.2091(10) 0.4175(3) 0.9075(2) 0.0331(11) Uani 1 1 d . . . . .
H3 H -0.348125 0.403426 0.941439 0.040 Uiso 1 1 calc R . . . .
C1 C 0.1122(10) 0.5254(3) 0.8549(2) 0.0327(10) Uani 1 1 d . . . . .
H1 H 0.191730 0.587147 0.854600 0.039 Uiso 1 1 calc R . . . .
C14 C 1.0740(10) 0.4039(3) 0.5370(2) 0.0370(12) Uani 1 1 d D U . . .
H14 H 1.211921 0.406632 0.501217 0.044 Uiso 0.75 1 calc R . P A 1
H14A H 1.201440 0.399614 0.498679 0.044 Uiso 0.25 1 calc R . P A 2
C2 C -0.0936(10) 0.5061(3) 0.9050(2) 0.0353(11) Uani 1 1 d . . . . .
H2A H -0.152973 0.554472 0.937146 0.042 Uiso 1 1 calc R . . . .
C13 C 1.0035(12) 0.4805(3) 0.5763(2) 0.0391(10) Uani 1 1 d . U . . .
H13A H 1.096577 0.539089 0.568971 0.047 Uiso 0.25 1 calc R . P A 2
H13 H 1.080133 0.542197 0.570344 0.047 Uiso 0.75 1 calc R . P A 1
C12 C 0.793(3) 0.4569(10) 0.6297(9) 0.030(3) Uani 0.75 1 d . U P A 1
H12 H 0.716638 0.498976 0.664311 0.036 Uiso 0.75 1 calc R . P A 1
C15 C 0.913(6) 0.3324(17) 0.5668(15) 0.040(5) Uani 0.25 1 d D U P A 2
H15 H 0.932034 0.268138 0.551507 0.048 Uiso 0.25 1 calc R . P A 2

loop_
_atom_site_aniso_label
_atom_site_aniso_U_11
_atom_site_aniso_U_22
_atom_site_aniso_U_33
_atom_site_aniso_U_23
_atom_site_aniso_U_13
_atom_site_aniso_U_12
Br1 0.0290(3) 0.0453(3) 0.0370(3) 0.0080(2) 0.0025(2) -0.0062(3)
S1 0.0382(11) 0.0436(11) 0.0369(10) -0.0034(8) 0.0064(8) 0.0006(9)
O1 0.0358(17) 0.0252(13) 0.0413(16) -0.0030(12) 0.0006(15) -0.0005(19)
S1A 0.029(2) 0.028(2) 0.030(2) 0.0001(12) 0.0017(12) -0.0006(12)
N2 0.031(2) 0.0226(17) 0.0280(18) -0.0004(14) 0.0033(16) -0.0014(15)
N1 0.031(2) 0.0275(19) 0.0280(19) 0.0010(15) -0.0049(16) -0.0017(17)
C10 0.027(2) 0.027(2) 0.0282(19) 0.0034(16) -0.0057(19) 0.005(2)
C4 0.023(2) 0.029(2) 0.025(2) 0.0050(17) -0.0059(18) 0.0008(18)
C5 0.024(2) 0.032(2) 0.031(2) 0.0088(18) -0.0051(19) -0.0023(18)
C9 0.022(2) 0.025(2) 0.023(2) 0.0022(16) -0.0058(16) -0.0018(17)
C8 0.025(2) 0.027(2) 0.025(2) 0.0024(17) -0.0033(17) -0.0022(18)
C7 0.030(2) 0.0239(19) 0.028(2) 0.0019(17) -0.0009(17) -0.0014(19)
C11 0.023(2) 0.032(2) 0.028(2) 0.0019(18) -0.0023(18) 0.0015(18)
C6 0.034(3) 0.022(2) 0.033(2) 0.0036(17) -0.009(2) -0.0061(19)
C3 0.027(3) 0.040(3) 0.032(2) 0.000(2) 0.0003(19) 0.002(2)
C1 0.041(3) 0.025(2) 0.032(2) -0.0025(18) -0.006(2) -0.001(2)
C14 0.028(3) 0.052(3) 0.032(2) 0.008(2) 0.004(2) -0.005(2)
C2 0.037(3) 0.031(2) 0.038(3) -0.0085(19) -0.001(2) 0.004(2)
C13 0.039(3) 0.037(2) 0.041(2) 0.0022(18) -0.003(3) -0.005(2)
C12 0.023(4) 0.037(6) 0.031(4) 0.012(5) 0.008(3) 0.003(5)
C15 0.032(8) 0.046(9) 0.043(9) -0.005(8) -0.009(8) 0.003(8)

loop_
_atom_type_symbol
_atom_type_description
_atom_type_scat_dispersion_real
_atom_type_scat_dispersion_imag
_atom_type_scat_source
C C 0.0148 0.0070 'International Tables Vol C Tables 4.2.6.8 and 6.1.1.4'
H H 0.0000 0.0000 'International Tables Vol C Tables 4.2.6.8 and 6.1.1.4'
Br Br -0.9502 1.0410 'International Tables Vol C Tables 4.2.6.8 and 6.1.1.4'
N N 0.0253 0.0136 'International Tables Vol C Tables 4.2.6.8 and 6.1.1.4'
O O 0.0412 0.0250 'International Tables Vol C Tables 4.2.6.8 and 6.1.1.4'
S S 0.2924 0.4247 'International Tables Vol C Tables 4.2.6.8 and 6.1.1.4'

loop_
_geom_angle_atom_site_label_1
_geom_angle_atom_site_label_2
_geom_angle_atom_site_label_3
_geom_angle
C14 S1 C11 91.9(2)
C13 S1A C11 92.5(6)
C10 N2 H2 115.5
C10 N2 C8 128.9(4)
C8 N2 H2 115.5
C1 N1 C9 117.9(4)
O1 C10 N2 124.2(4)
O1 C10 C11 120.9(4)
N2 C10 C11 114.8(4)
C9 C4 C5 117.4(4)
C9 C4 C3 117.6(4)
C3 C4 C5 125.0(4)
C4 C5 Br1 119.2(3)
C6 C5 Br1 119.6(3)
C6 C5 C4 121.2(4)
N1 C9 C4 122.8(4)
N1 C9 C8 116.4(4)
C4 C9 C8 120.8(4)
N2 C8 C9 114.5(4)
C7 C8 N2 125.9(4)
C7 C8 C9 119.6(4)
C8 C7 H7 119.9
C8 C7 C6 120.3(4)
C6 C7 H7 119.9
C10 C11 S1 116.7(3)
C10 C11 S1A 125.0(6)
C12 C11 S1 113.4(7)
C12 C11 C10 129.8(7)
C15 C11 S1A 105.0(11)
C15 C11 C10 130.0(10)
C5 C6 C7 120.7(4)
C5 C6 H6 119.6
C7 C6 H6 119.6
C4 C3 H3 120.6
C2 C3 C4 118.9(4)
C2 C3 H3 120.6
N1 C1 H1 118.5
N1 C1 C2 123.0(4)
C2 C1 H1 118.5
S1 C14 H14 122.0
C13 C14 S1 115.9(4)
C13 C14 H14 122.0
C13 C14 H14A 128.8
C13 C14 C15 102.4(10)
C15 C14 H14A 128.8
C3 C2 C1 119.9(4)
C3 C2 H2A 120.1
C1 C2 H2A 120.1
S1A C13 H13A 119.3
C14 C13 S1A 121.3(6)
C14 C13 H13A 119.3
C14 C13 H13 124.3
C14 C13 C12 111.5(6)
C12 C13 H13 124.3
C11 C12 C13 107.2(10)
C11 C12 H12 126.4
C13 C12 H12 126.4
C11 C15 H15 120.7
C14 C15 C11 118.5(17)
C14 C15 H15 120.7

loop_
_geom_bond_atom_site_label_1
_geom_bond_atom_site_label_2
_geom_bond_distance
Br1 C5 1.899(5)
S1 C11 1.671(5)
S1 C14 1.661(5)
O1 C10 1.229(5)
S1A C11 1.693(12)
S1A C13 1.559(16)
N2 H2 0.8800
N2 C10 1.351(5)
N2 C8 1.405(5)
N1 C9 1.370(5)
N1 C1 1.315(6)
C10 C11 1.479(6)
C4 C5 1.429(6)
C4 C9 1.402(6)
C4 C3 1.409(6)
C5 C6 1.366(6)
C9 C8 1.430(6)
C8 C7 1.370(6)
C7 H7 0.9500
C7 C6 1.405(6)
C11 C12 1.451(15)
C11 C15 1.40(2)
C6 H6 0.9500
C3 H3 0.9500
C3 C2 1.368(7)
C1 H1 0.9500
C1 C2 1.399(7)
C14 H14 0.9500
C14 H14A 0.9500
C14 C13 1.345(6)
C14 C15 1.39(2)
C2 H2A 0.9500
C13 H13A 0.9500
C13 H13 0.9500
C13 C12 1.470(17)
C12 H12 0.9500
C15 H15 0.9500
